data_7130860
loop_
_publ_author_name
'Lin, Fang'
'Tong, Hua'
'Lin, Haoran'
'Liu, Wei'

_publ_section_title
;
 Manipulating the inorganic motif by kinetic control of organic-inorganic
 antimony halide for larger Stokes shift and significantly enhanced
 quantum efficiency
;
_journal_name_full 'Chemical Communications'
_journal_paper_doi 10.1039/D2CC04401C
_journal_year 2022
_chemical_formula_moiety 'Cl5 Sb, Cl, 3(C6 H9 N2 O2)'
_chemical_formula_sum 'C18 H27 Cl6 N6 O6 Sb'
_chemical_formula_weight 757.90
_space_group_crystal_system monoclinic
_space_group_IT_number 14
_space_group_name_Hall '-P 2ybc'
_space_group_name_H-M_alt 'P 1 21/c 1'
_atom_sites_solution_hydrogens geom
_atom_sites_solution_primary dual
_audit_creation_date 2021-04-16
_audit_creation_method
;
Olex2 1.3
(compiled 2020.02.04 svn.rd84adfe8 for OlexSys, GUI svn.r6032)
;
_audit_update_record
;
2022-07-17 deposited with the CCDC.	2022-10-13 downloaded from the CCDC.
;
_cell_angle_alpha 90
_cell_angle_beta 114.9260(10)
_cell_angle_gamma 90
_cell_formula_units_Z 4
_cell_length_a 20.8758(6)
_cell_length_b 8.7858(2)
_cell_length_c 17.7065(4)
_cell_measurement_reflns_used 9967
_cell_measurement_temperature 200.0
_cell_measurement_theta_max 29.931
_cell_measurement_theta_min 2.555
_cell_volume 2945.06(13)
_computing_cell_refinement 'SAINT V8.38A (Bruker, 2018)'
_computing_data_reduction 'SAINT V8.38A (Bruker, 2018)'
_computing_molecular_graphics 'Olex2 1.3 (Dolomanov et al., 2009)'
_computing_publication_material 'Olex2 1.3 (Dolomanov et al., 2009)'
_computing_structure_refinement 'SHELXL 2017/1 (Sheldrick, 2015)'
_computing_structure_solution 'SHELXT  (Sheldrick, 2015)'
_diffrn_ambient_temperature 200.0
_diffrn_measured_fraction_theta_full 0.996
_diffrn_measured_fraction_theta_max 0.970
_diffrn_measurement_device_type 'Bruker APEX-II CCD'
_diffrn_measurement_method '\f and \w scans'
_diffrn_radiation_type MoK\a
_diffrn_radiation_wavelength 0.71073
_diffrn_reflns_av_R_equivalents 0.0727
_diffrn_reflns_av_unetI/netI 0.0638
_diffrn_reflns_Laue_measured_fraction_full 0.996
_diffrn_reflns_Laue_measured_fraction_max 0.970
_diffrn_reflns_limit_h_max 29
_diffrn_reflns_limit_h_min -26
_diffrn_reflns_limit_k_max 12
_diffrn_reflns_limit_k_min -12
_diffrn_reflns_limit_l_max 24
_diffrn_reflns_limit_l_min -22
_diffrn_reflns_number 33856
_diffrn_reflns_point_group_measured_fraction_full 0.996
_diffrn_reflns_point_group_measured_fraction_max 0.970
_diffrn_reflns_theta_full 25.242
_diffrn_reflns_theta_max 29.977
_diffrn_reflns_theta_min 2.300
_diffrn_source_current 1.0
_diffrn_source_power 0.05
_diffrn_source_voltage 50.0
_diffrn_standards_number 0
_exptl_absorpt_coefficient_mu 1.525
_exptl_absorpt_correction_T_max 0.7460
_exptl_absorpt_correction_T_min 0.5321
_exptl_absorpt_correction_type multi-scan
_exptl_absorpt_process_details
;
SADABS-2016/2 (Bruker,2016/2) was used for absorption correction.
wR2(int) was 0.1530 before and 0.0698 after correction.
The Ratio of minimum to maximum transmission is 0.7133.
The \l/2 correction factor is Not present.
;
_exptl_crystal_density_diffrn 1.709
_exptl_crystal_description block
_exptl_crystal_F_000 1512
_exptl_crystal_size_max 0.2
_exptl_crystal_size_mid 0.1
_exptl_crystal_size_min 0.05
_refine_diff_density_max 0.671
_refine_diff_density_min -0.741
_refine_diff_density_rms 0.123
_refine_ls_extinction_method none
_refine_ls_goodness_of_fit_ref 1.081
_refine_ls_hydrogen_treatment constr
_refine_ls_matrix_type full
_refine_ls_number_parameters 340
_refine_ls_number_reflns 8314
_refine_ls_number_restraints 0
_refine_ls_restrained_S_all 1.081
_refine_ls_R_factor_all 0.0784
_refine_ls_R_factor_gt 0.0501
_refine_ls_shift/su_max 0.001
_refine_ls_shift/su_mean 0.000
_refine_ls_structure_factor_coef Fsqd
_refine_ls_weighting_details 'w=1/[\s^2^(Fo^2^)+6.9096P] where P=(Fo^2^+2Fc^2^)/3'
_refine_ls_weighting_scheme calc
_refine_ls_wR_factor_gt 0.0841
_refine_ls_wR_factor_ref 0.0948
_reflns_Friedel_coverage 0.000
_reflns_number_gt 6270
_reflns_number_total 8314
_reflns_threshold_expression 'I > 2\s(I)'
_cod_data_source_file d2cc04401c2.cif
_cod_data_source_block 432_lf
_cod_database_code 7130860
_shelx_shelxl_version_number 2017/1
_shelx_space_group_comment
;
The symmetry employed for this shelxl refinement is uniquely defined
by the following loop, which should always be used as a source of
symmetry information in preference to the above space-group names.
They are only intended as comments.
;
_shelx_estimated_absorpt_t_max 0.928
_shelx_estimated_absorpt_t_min 0.750
_olex2_refinement_description
;
1. Fixed Uiso
 At 1.2 times of:
  All C(H) groups, All C(H,H) groups
 At 1.5 times of:
  All C(H,H,H) groups, All O(H) groups
2.a Secondary CH2 refined with riding coordinates:
 C2(H2A,H2B), C14(H14A,H14B), C8(H8A,H8B)
2.b Aromatic/amide H refined with riding coordinates:
 C3(H3), C4(H4), C5(H5), C15(H15), C16(H16), C17(H17), C9(H9), C10(H10),
 C11(H11)
2.c Idealised Me refined as rotating group:
 C6(H6A,H6B,H6C), C18(H18A,H18B,H18C), C12(H12A,H12B,H12C)
2.d Idealised tetrahedral OH refined as rotating group:
 O2(H2), O3(H3A), O5(H5A)
;
_olex2_submission_special_instructions 'No special instructions were received'

loop_
_space_group_symop_operation_xyz
'x, y, z'
'-x, y+1/2, -z+1/2'
'-x, -y, -z'
'x, -y-1/2, z-1/2'

loop_
_atom_site_label
_atom_site_type_symbol
_atom_site_fract_x
_atom_site_fract_y
_atom_site_fract_z
_atom_site_U_iso_or_equiv
_atom_site_adp_type
_atom_site_occupancy
_atom_site_site_symmetry_order
_atom_site_calc_flag
_atom_site_refinement_flags_posn
_atom_site_refinement_flags_adp
_atom_site_refinement_flags_occupancy
_atom_site_disorder_assembly
_atom_site_disorder_group
Sb1 Sb 0.20315(2) 0.45174(3) 0.78857(2) 0.02361(7) Uani 1 1 d . . . . .
Cl1 Cl 0.12761(5) 0.52804(12) 0.86646(6) 0.0359(2) Uani 1 1 d . . . . .
Cl2 Cl 0.31084(6) 0.65368(12) 0.86517(6) 0.0387(2) Uani 1 1 d . . . . .
Cl3 Cl 0.27045(5) 0.39394(11) 0.69322(6) 0.0338(2) Uani 1 1 d . . . . .
Cl4 Cl 0.11201(6) 0.25400(12) 0.70421(6) 0.0400(2) Uani 1 1 d . . . . .
Cl5 Cl 0.13953(5) 0.64675(12) 0.69043(6) 0.0372(2) Uani 1 1 d . . . . .
Cl6 Cl 0.28801(6) 0.30271(13) 0.43712(6) 0.0436(3) Uani 1 1 d . . . . .
O1 O 0.42655(14) 0.2499(3) 0.67868(17) 0.0375(6) Uani 1 1 d . . . . .
O2 O 0.38417(16) 0.4614(3) 0.60248(17) 0.0389(7) Uani 1 1 d . . . . .
H2 H 0.368149 0.400101 0.562399 0.058 Uiso 1 1 calc R U . . .
N1 N 0.49128(17) 0.3181(4) 0.94366(19) 0.0313(7) Uani 1 1 d . . . . .
N2 N 0.47507(16) 0.4139(4) 0.82468(19) 0.0290(7) Uani 1 1 d . . . . .
C1 C 0.41765(19) 0.3845(5) 0.6732(2) 0.0303(8) Uani 1 1 d . . . . .
C2 C 0.4434(2) 0.4943(4) 0.7450(2) 0.0345(9) Uani 1 1 d . . . . .
H2A H 0.478790 0.563577 0.739967 0.041 Uiso 1 1 calc R U . . .
H2B H 0.403281 0.556834 0.743154 0.041 Uiso 1 1 calc R U . . .
C3 C 0.4457(2) 0.3914(5) 0.8775(2) 0.0331(9) Uani 1 1 d . . . . .
H3 H 0.399646 0.422729 0.869032 0.040 Uiso 1 1 calc R U . . .
C4 C 0.5512(2) 0.2914(6) 0.9326(3) 0.0425(11) Uani 1 1 d . . . . .
H4 H 0.592382 0.240179 0.970257 0.051 Uiso 1 1 calc R U . . .
C5 C 0.5412(2) 0.3511(6) 0.8585(3) 0.0435(11) Uani 1 1 d . . . . .
H5 H 0.573933 0.349881 0.834168 0.052 Uiso 1 1 calc R U . . .
C6 C 0.4807(3) 0.2731(6) 1.0174(3) 0.0467(11) Uani 1 1 d . . . . .
H6A H 0.437476 0.320409 1.015297 0.070 Uiso 1 1 calc R U . . .
H6B H 0.521150 0.306579 1.067748 0.070 Uiso 1 1 calc R U . . .
H6C H 0.476392 0.162077 1.018344 0.070 Uiso 1 1 calc R U . . .
O3 O 0.38890(17) 0.4776(4) 0.38990(18) 0.0477(8) Uani 1 1 d . . . . .
H3A H 0.353409 0.437326 0.392567 0.072 Uiso 1 1 calc R U . . .
O4 O 0.41442(16) 0.5879(4) 0.29441(18) 0.0489(8) Uani 1 1 d . . . . .
N5 N 0.28226(16) 0.5601(4) 0.17057(19) 0.0298(7) Uani 1 1 d . . . . .
N6 N 0.26416(16) 0.7012(3) 0.06409(19) 0.0291(7) Uani 1 1 d . . . . .
C13 C 0.3714(2) 0.5302(5) 0.3137(2) 0.0355(9) Uani 1 1 d . . . . .
C14 C 0.2942(2) 0.5137(5) 0.2541(2) 0.0352(9) Uani 1 1 d . . . . .
H14A H 0.279497 0.406272 0.253210 0.042 Uiso 1 1 calc R U . . .
H14B H 0.264976 0.577040 0.273707 0.042 Uiso 1 1 calc R U . . .
C15 C 0.29196(19) 0.4698(4) 0.1130(2) 0.0282(8) Uani 1 1 d . . . . .
H15 H 0.304606 0.365204 0.119201 0.034 Uiso 1 1 calc R U . . .
C16 C 0.28013(19) 0.5578(4) 0.0461(2) 0.0284(8) Uani 1 1 d . . . . .
H16 H 0.282401 0.526570 -0.004040 0.034 Uiso 1 1 calc R U . . .
C17 C 0.2660(2) 0.6998(4) 0.1394(2) 0.0330(9) Uani 1 1 d . . . . .
H17 H 0.257103 0.784633 0.166884 0.040 Uiso 1 1 calc R U . . .
C18 C 0.2438(2) 0.8312(5) 0.0060(3) 0.0414(10) Uani 1 1 d . . . . .
H18A H 0.198470 0.809546 -0.040947 0.062 Uiso 1 1 calc R U . . .
H18B H 0.280067 0.847549 -0.014628 0.062 Uiso 1 1 calc R U . . .
H18C H 0.239393 0.922755 0.035055 0.062 Uiso 1 1 calc R U . . .
O5 O 0.09808(15) 0.0048(3) 0.54535(19) 0.0405(7) Uani 1 1 d . . . . .
H5A H 0.064122 -0.048798 0.543527 0.061 Uiso 1 1 calc R U . . .
O6 O 0.01177(16) 0.1668(4) 0.4696(2) 0.0478(8) Uani 1 1 d . . . . .
N3 N 0.10516(16) 0.3736(4) 0.46198(19) 0.0301(7) Uani 1 1 d . . . . .
N4 N 0.06849(17) 0.5291(4) 0.3581(2) 0.0326(7) Uani 1 1 d . . . . .
C7 C 0.0741(2) 0.1326(5) 0.5062(2) 0.0349(9) Uani 1 1 d . . . . .
C8 C 0.1325(2) 0.2376(5) 0.5113(2) 0.0334(9) Uani 1 1 d . . . . .
H8A H 0.160767 0.266640 0.570079 0.040 Uiso 1 1 calc R U . . .
H8B H 0.164004 0.183811 0.491194 0.040 Uiso 1 1 calc R U . . .
C9 C 0.0783(2) 0.5000(5) 0.4848(3) 0.0415(10) Uani 1 1 d . . . . .
H9 H 0.076342 0.515870 0.536860 0.050 Uiso 1 1 calc R U . . .
C10 C 0.0556(2) 0.5961(5) 0.4204(3) 0.0408(10) Uani 1 1 d . . . . .
H10 H 0.034505 0.692831 0.418063 0.049 Uiso 1 1 calc R U . . .
C11 C 0.0980(2) 0.3953(4) 0.3847(2) 0.0312(8) Uani 1 1 d . . . . .
H11 H 0.111987 0.325447 0.353468 0.037 Uiso 1 1 calc R U . . .
C12 C 0.0524(3) 0.5948(5) 0.2760(3) 0.0453(11) Uani 1 1 d . . . . .
H12A H 0.078152 0.539002 0.249635 0.068 Uiso 1 1 calc R U . . .
H12B H 0.066732 0.701999 0.282412 0.068 Uiso 1 1 calc R U . . .
H12C H 0.001522 0.587460 0.241191 0.068 Uiso 1 1 calc R U . . .

loop_
_atom_site_aniso_label
_atom_site_aniso_U_11
_atom_site_aniso_U_22
_atom_site_aniso_U_33
_atom_site_aniso_U_23
_atom_site_aniso_U_13
_atom_site_aniso_U_12
Sb1 0.02614(12) 0.02381(12) 0.02168(12) 0.00111(9) 0.01084(9) 0.00000(10)
Cl1 0.0406(5) 0.0424(6) 0.0300(5) -0.0001(4) 0.0200(4) 0.0016(4)
Cl2 0.0453(6) 0.0332(5) 0.0347(5) -0.0041(4) 0.0140(4) -0.0067(4)
Cl3 0.0355(5) 0.0326(5) 0.0392(5) -0.0077(4) 0.0215(4) -0.0026(4)
Cl4 0.0428(6) 0.0456(6) 0.0344(5) -0.0098(4) 0.0191(4) -0.0149(5)
Cl5 0.0434(5) 0.0401(6) 0.0307(5) 0.0113(4) 0.0182(4) 0.0145(4)
Cl6 0.0516(6) 0.0410(6) 0.0333(5) -0.0047(4) 0.0130(4) -0.0090(5)
O1 0.0361(15) 0.0319(16) 0.0372(16) -0.0028(12) 0.0082(12) 0.0000(12)
O2 0.0450(17) 0.0368(16) 0.0279(14) 0.0018(12) 0.0086(12) -0.0038(14)
N1 0.0320(17) 0.0349(18) 0.0260(16) -0.0028(13) 0.0114(13) -0.0029(14)
N2 0.0247(15) 0.0329(18) 0.0251(15) -0.0037(13) 0.0063(12) -0.0031(13)
C1 0.0239(18) 0.035(2) 0.0292(19) 0.0001(16) 0.0085(15) -0.0048(16)
C2 0.036(2) 0.030(2) 0.030(2) -0.0014(16) 0.0072(16) -0.0050(16)
C3 0.0271(19) 0.036(2) 0.036(2) -0.0065(17) 0.0132(16) -0.0031(16)
C4 0.028(2) 0.063(3) 0.033(2) 0.002(2) 0.0087(17) 0.010(2)
C5 0.026(2) 0.071(3) 0.033(2) 0.000(2) 0.0120(17) 0.002(2)
C6 0.057(3) 0.053(3) 0.034(2) -0.002(2) 0.023(2) -0.017(2)
O3 0.0495(19) 0.055(2) 0.0352(16) 0.0148(14) 0.0142(14) 0.0022(16)
O4 0.0419(17) 0.070(2) 0.0358(16) 0.0017(15) 0.0175(14) -0.0076(16)
N5 0.0327(17) 0.0278(17) 0.0305(16) -0.0026(13) 0.0149(13) -0.0013(13)
N6 0.0286(16) 0.0227(16) 0.0325(17) 0.0002(13) 0.0094(13) 0.0011(12)
C13 0.039(2) 0.038(2) 0.032(2) -0.0006(17) 0.0172(17) -0.0007(18)
C14 0.041(2) 0.037(2) 0.031(2) -0.0054(17) 0.0192(17) -0.0094(18)
C15 0.0310(19) 0.0194(18) 0.0317(19) -0.0033(14) 0.0108(15) 0.0013(14)
C16 0.0295(18) 0.0270(19) 0.0261(18) -0.0052(15) 0.0094(14) 0.0014(15)
C17 0.037(2) 0.028(2) 0.037(2) -0.0076(16) 0.0185(17) -0.0014(16)
C18 0.044(2) 0.027(2) 0.042(2) 0.0062(18) 0.0080(19) 0.0044(18)
O5 0.0404(17) 0.0388(17) 0.0423(17) 0.0048(13) 0.0174(14) -0.0020(13)
O6 0.0346(16) 0.0441(18) 0.057(2) 0.0139(15) 0.0120(14) -0.0040(14)
N3 0.0316(17) 0.0314(18) 0.0296(17) -0.0060(13) 0.0151(13) -0.0058(13)
N4 0.0329(17) 0.0311(18) 0.0346(18) -0.0021(14) 0.0149(14) -0.0047(14)
C7 0.038(2) 0.036(2) 0.028(2) -0.0035(17) 0.0124(17) -0.0033(18)
C8 0.035(2) 0.037(2) 0.0254(19) -0.0016(16) 0.0099(16) -0.0006(17)
C9 0.041(2) 0.049(3) 0.041(2) -0.011(2) 0.0231(19) 0.000(2)
C10 0.041(2) 0.037(2) 0.047(3) -0.009(2) 0.022(2) 0.0026(19)
C11 0.039(2) 0.029(2) 0.031(2) -0.0047(16) 0.0191(17) -0.0028(16)
C12 0.054(3) 0.039(2) 0.046(3) 0.006(2) 0.024(2) -0.001(2)

loop_
_atom_type_symbol
_atom_type_description
_atom_type_scat_dispersion_real
_atom_type_scat_dispersion_imag
_atom_type_scat_source
C C 0.0033 0.0016 'International Tables Vol C Tables 4.2.6.8 and 6.1.1.4'
H H 0.0000 0.0000 'International Tables Vol C Tables 4.2.6.8 and 6.1.1.4'
Cl Cl 0.1484 0.1585 'International Tables Vol C Tables 4.2.6.8 and 6.1.1.4'
N N 0.0061 0.0033 'International Tables Vol C Tables 4.2.6.8 and 6.1.1.4'
O O 0.0106 0.0060 'International Tables Vol C Tables 4.2.6.8 and 6.1.1.4'
Sb Sb -0.5866 1.5461 'International Tables Vol C Tables 4.2.6.8 and 6.1.1.4'

loop_
_geom_angle_atom_site_label_1
_geom_angle_atom_site_label_2
_geom_angle_atom_site_label_3
_geom_angle
_geom_angle_site_symmetry_1
_geom_angle_site_symmetry_3
_geom_angle_publ_flag
Cl1 Sb1 Cl2 97.25(3) . . ?
Cl1 Sb1 Cl3 173.06(3) . . ?
Cl3 Sb1 Cl2 83.97(3) . . ?
Cl4 Sb1 Cl1 90.97(3) . . ?
Cl4 Sb1 Cl2 171.75(3) . . ?
Cl4 Sb1 Cl3 87.78(3) . . ?
Cl5 Sb1 Cl1 85.72(3) . . ?
Cl5 Sb1 Cl2 89.10(4) . . ?
Cl5 Sb1 Cl3 87.48(3) . . ?
Cl5 Sb1 Cl4 90.78(4) . . ?
C1 O2 H2 109.5 . . ?
C3 N1 C4 108.4(3) . . ?
C3 N1 C6 126.7(4) . . ?
C4 N1 C6 124.9(4) . . ?
C3 N2 C2 126.4(3) . . ?
C3 N2 C5 108.1(3) . . ?
C5 N2 C2 125.5(3) . . ?
O1 C1 O2 125.5(4) . . ?
O1 C1 C2 125.3(4) . . ?
O2 C1 C2 109.2(3) . . ?
N2 C2 C1 111.1(3) . . ?
N2 C2 H2A 109.4 . . ?
N2 C2 H2B 109.4 . . ?
C1 C2 H2A 109.4 . . ?
C1 C2 H2B 109.4 . . ?
H2A C2 H2B 108.0 . . ?
N1 C3 N2 108.8(3) . . ?
N1 C3 H3 125.6 . . ?
N2 C3 H3 125.6 . . ?
N1 C4 H4 126.4 . . ?
C5 C4 N1 107.3(4) . . ?
C5 C4 H4 126.4 . . ?
N2 C5 H5 126.3 . . ?
C4 C5 N2 107.4(4) . . ?
C4 C5 H5 126.3 . . ?
N1 C6 H6A 109.5 . . ?
N1 C6 H6B 109.5 . . ?
N1 C6 H6C 109.5 . . ?
H6A C6 H6B 109.5 . . ?
H6A C6 H6C 109.5 . . ?
H6B C6 H6C 109.5 . . ?
C13 O3 H3A 109.5 . . ?
C15 N5 C14 125.4(3) . . ?
C17 N5 C14 125.9(3) . . ?
C17 N5 C15 108.5(3) . . ?
C16 N6 C18 125.1(3) . . ?
C17 N6 C16 108.6(3) . . ?
C17 N6 C18 126.2(3) . . ?
O3 C13 C14 115.6(4) . . ?
O4 C13 O3 121.3(4) . . ?
O4 C13 C14 123.1(4) . . ?
N5 C14 C13 110.9(3) . . ?
N5 C14 H14A 109.5 . . ?
N5 C14 H14B 109.5 . . ?
C13 C14 H14A 109.5 . . ?
C13 C14 H14B 109.5 . . ?
H14A C14 H14B 108.0 . . ?
N5 C15 H15 126.5 . . ?
C16 C15 N5 107.0(3) . . ?
C16 C15 H15 126.5 . . ?
N6 C16 H16 126.4 . . ?
C15 C16 N6 107.2(3) . . ?
C15 C16 H16 126.4 . . ?
N5 C17 H17 125.6 . . ?
N6 C17 N5 108.8(3) . . ?
N6 C17 H17 125.6 . . ?
N6 C18 H18A 109.5 . . ?
N6 C18 H18B 109.5 . . ?
N6 C18 H18C 109.5 . . ?
H18A C18 H18B 109.5 . . ?
H18A C18 H18C 109.5 . . ?
H18B C18 H18C 109.5 . . ?
C7 O5 H5A 109.5 . . ?
C9 N3 C8 126.4(3) . . ?
C11 N3 C8 125.8(3) . . ?
C11 N3 C9 107.7(3) . . ?
C10 N4 C12 125.9(4) . . ?
C11 N4 C10 108.4(3) . . ?
C11 N4 C12 125.7(3) . . ?
O5 C7 C8 112.2(3) . . ?
O6 C7 O5 125.3(4) . . ?
O6 C7 C8 122.5(4) . . ?
N3 C8 C7 111.6(3) . . ?
N3 C8 H8A 109.3 . . ?
N3 C8 H8B 109.3 . . ?
C7 C8 H8A 109.3 . . ?
C7 C8 H8B 109.3 . . ?
H8A C8 H8B 108.0 . . ?
N3 C9 H9 126.3 . . ?
C10 C9 N3 107.5(4) . . ?
C10 C9 H9 126.3 . . ?
N4 C10 H10 126.4 . . ?
C9 C10 N4 107.2(4) . . ?
C9 C10 H10 126.4 . . ?
N3 C11 H11 125.4 . . ?
N4 C11 N3 109.2(3) . . ?
N4 C11 H11 125.4 . . ?
N4 C12 H12A 109.5 . . ?
N4 C12 H12B 109.5 . . ?
N4 C12 H12C 109.5 . . ?
H12A C12 H12B 109.5 . . ?
H12A C12 H12C 109.5 . . ?
H12B C12 H12C 109.5 . . ?

loop_
_geom_bond_atom_site_label_1
_geom_bond_atom_site_label_2
_geom_bond_distance
_geom_bond_site_symmetry_2
_geom_bond_publ_flag
Sb1 Cl1 2.5828(10) . ?
Sb1 Cl2 2.7334(10) . ?
Sb1 Cl3 2.6612(10) . ?
Sb1 Cl4 2.5444(10) . ?
Sb1 Cl5 2.4029(9) . ?
O1 C1 1.195(5) . ?
O2 H2 0.8400 . ?
O2 C1 1.332(5) . ?
N1 C3 1.324(5) . ?
N1 C4 1.366(5) . ?
N1 C6 1.467(5) . ?
N2 C2 1.463(5) . ?
N2 C3 1.331(5) . ?
N2 C5 1.368(5) . ?
C1 C2 1.504(5) . ?
C2 H2A 0.9900 . ?
C2 H2B 0.9900 . ?
C3 H3 0.9500 . ?
C4 H4 0.9500 . ?
C4 C5 1.344(6) . ?
C5 H5 0.9500 . ?
C6 H6A 0.9800 . ?
C6 H6B 0.9800 . ?
C6 H6C 0.9800 . ?
O3 H3A 0.8400 . ?
O3 C13 1.324(5) . ?
O4 C13 1.200(5) . ?
N5 C14 1.451(5) . ?
N5 C15 1.372(5) . ?
N5 C17 1.330(5) . ?
N6 C16 1.375(5) . ?
N6 C17 1.318(5) . ?
N6 C18 1.474(5) . ?
C13 C14 1.517(6) . ?
C14 H14A 0.9900 . ?
C14 H14B 0.9900 . ?
C15 H15 0.9500 . ?
C15 C16 1.347(5) . ?
C16 H16 0.9500 . ?
C17 H17 0.9500 . ?
C18 H18A 0.9800 . ?
C18 H18B 0.9800 . ?
C18 H18C 0.9800 . ?
O5 H5A 0.8400 . ?
O5 C7 1.304(5) . ?
O6 C7 1.221(5) . ?
N3 C8 1.447(5) . ?
N3 C9 1.379(5) . ?
N3 C11 1.326(5) . ?
N4 C10 1.373(5) . ?
N4 C11 1.320(5) . ?
N4 C12 1.464(5) . ?
C7 C8 1.501(6) . ?
C8 H8A 0.9900 . ?
C8 H8B 0.9900 . ?
C9 H9 0.9500 . ?
C9 C10 1.336(6) . ?
C10 H10 0.9500 . ?
C11 H11 0.9500 . ?
C12 H12A 0.9800 . ?
C12 H12B 0.9800 . ?
C12 H12C 0.9800 . ?

loop_
_geom_torsion_atom_site_label_1
_geom_torsion_atom_site_label_2
_geom_torsion_atom_site_label_3
_geom_torsion_atom_site_label_4
_geom_torsion
_geom_torsion_site_symmetry_1
_geom_torsion_site_symmetry_2
_geom_torsion_site_symmetry_3
_geom_torsion_site_symmetry_4
_geom_torsion_publ_flag
O1 C1 C2 N2 -5.8(6) . . . . ?
O2 C1 C2 N2 175.0(3) . . . . ?
N1 C4 C5 N2 0.0(5) . . . . ?
C2 N2 C3 N1 -178.1(3) . . . . ?
C2 N2 C5 C4 178.5(4) . . . . ?
C3 N1 C4 C5 0.5(5) . . . . ?
C3 N2 C2 C1 -103.8(4) . . . . ?
C3 N2 C5 C4 -0.4(5) . . . . ?
C4 N1 C3 N2 -0.7(5) . . . . ?
C5 N2 C2 C1 77.6(5) . . . . ?
C5 N2 C3 N1 0.7(5) . . . . ?
C6 N1 C3 N2 178.9(4) . . . . ?
C6 N1 C4 C5 -179.1(4) . . . . ?
O3 C13 C14 N5 -174.1(3) . . . . ?
O4 C13 C14 N5 6.6(6) . . . . ?
N5 C15 C16 N6 0.7(4) . . . . ?
C14 N5 C15 C16 -175.8(3) . . . . ?
C14 N5 C17 N6 175.6(3) . . . . ?
C15 N5 C14 C13 83.9(5) . . . . ?
C15 N5 C17 N6 0.7(4) . . . . ?
C16 N6 C17 N5 -0.3(4) . . . . ?
C17 N5 C14 C13 -90.1(5) . . . . ?
C17 N5 C15 C16 -0.9(4) . . . . ?
C17 N6 C16 C15 -0.3(4) . . . . ?
C18 N6 C16 C15 -176.5(3) . . . . ?
C18 N6 C17 N5 175.9(3) . . . . ?
O5 C7 C8 N3 175.3(3) . . . . ?
O6 C7 C8 N3 -5.2(6) . . . . ?
N3 C9 C10 N4 0.0(5) . . . . ?
C8 N3 C9 C10 -176.9(4) . . . . ?
C8 N3 C11 N4 177.1(3) . . . . ?
C9 N3 C8 C7 80.3(5) . . . . ?
C9 N3 C11 N4 0.4(4) . . . . ?
C10 N4 C11 N3 -0.4(4) . . . . ?
C11 N3 C8 C7 -95.8(4) . . . . ?
C11 N3 C9 C10 -0.2(5) . . . . ?
C11 N4 C10 C9 0.3(5) . . . . ?
C12 N4 C10 C9 -179.6(4) . . . . ?
C12 N4 C11 N3 179.5(4) . . . . ?
